data_7051133
loop_
_publ_author_name
'De Munno, Giovanni '
'Francesca Cipriani'
'Donatella Armentano'
'Miguel Julve'
'Jose Antonio Real'

_publ_section_title
;
Polycatenane systems from Co(II) and trans-1,2-bis(4-pyridyl)ethene [bpe].
Synthesis and structure of [Co(bpe)2(NCS)2].CH3OH,
[Co(bpe)2(H2O)2](ClO4)2.2CH3OH and [Co(bpe)2(H2O)2(CH3OH)2](ClO4)2.bpe.H2O
;
_journal_name_full 'New Journal of Chemistry'
_journal_year 2001
_chemical_formula_moiety '[Co(bpe)2(NCS)2].CH3OH'
_chemical_formula_sum 'C26 H32 Cl2 Co N4 O12'
_chemical_formula_weight 722.4
_space_group_IT_number 110
_symmetry_cell_setting tetragonal
_symmetry_space_group_name_Hall 'I 4bw -2c'
_symmetry_space_group_name_H-M 'I 41 c d'
_cell_angle_alpha 90.
_cell_angle_beta 90.
_cell_angle_gamma 90.
_cell_formula_units_Z 8
_cell_length_a 19.490(5)
_cell_length_b 19.490(5)
_cell_length_c 16.508(7)
_cell_measurement_temperature 295
_cell_volume 6271(3)
_diffrn_ambient_temperature 295
_exptl_crystal_density_diffrn 1.530
_refine_ls_R_factor_obs 7.18
_refine_ls_wR_factor_obs 7.66
_cod_depositor_comments
;
The following automatic conversions were performed:
'_symmetry_cell_setting' value 'Tetragonal' changed to 'tetragonal'
according to '/home/saulius/struct/CIF-dictionaries/cif_core.dic'
dictionary named 'cif_core.dic' version 2.4.1 from 2010-06-29.

Automatic conversion script
Id: cif_fix_enum 1527 2010-12-29 10:47:43Z saulius 
;
_cod_database_code 7051133

loop_
_symmetry_equiv_pos_as_xyz
x,y,z
-x+1/2,-y+1/2,z+1/2
-y,x+1/2,z+1/4
y+1/2,-x,z+3/4
x,-y,z+1/2
-x+1/2,y+1/2,z
-y,-x+1/2,z+3/4
y+1/2,x,z+1/4
x+1/2,y+1/2,z+1/2
-x+1,-y+1,z+1
-y+1/2,x+1,z+3/4
y+1,-x+1/2,z+5/4
x+1/2,-y+1/2,z+1
-x+1,y+1,z+1/2
-y+1/2,-x+1,z+5/4
y+1,x+1/2,z+3/4

loop_
_atom_site_label
_atom_site_occupancy
_atom_site_fract_x
_atom_site_fract_y
_atom_site_fract_z
_atom_site_U_iso_or_equiv
_atom_site_thermal_displace_type
_atom_site_type_symbol
_atom_site_calc_flag
_atom_site_calc_attached_atom
_atom_site_disorder_group
Co1 0.50 0. 0. 0. 0.0273(7) Uani Co . . .
O1 0.50 0. 0. -0.128(2) 0.053(8) Uani O . . .
Cl1 1.00 0.0379(3) 0.1785(2) 0.2464(8) 0.062(2) Uani Cl . . .
O3 1.00 0.1031(8) 0.1487(8) 0.256(2) 0.109(7) Uani O . . .
O4 1.00 0.020(1) 0.2139(9) 0.315(1) 0.101(8) Uani O . . .
O5 1.00 0.039(1) 0.223(1) 0.179(1) 0.101(8) Uani O . . .
O6 1.00 -0.0092(9) 0.1261(8) 0.240(2) 0.126(9) Uani O . . .
C13 1.00 -0.1619(9) -0.033(1) -0.239(2) 0.09(1) Uani C . . .
O7 1.00 -0.1137(8) 0.0095(8) -0.216(1) 0.094(8) Uani O . . .
N2 1.00 -0.4226(7) 0.4198(7) 0.001(1) 0.035(3) iso N . . .
C3 1.00 -0.1776(9) 0.1872(8) 0.014(1) 0.041(4) iso C . . .
C4 1.00 -0.191(1) 0.1227(9) -0.019(1) 0.053(6) iso C . . .
C11 1.00 -0.4256(9) 0.3731(9) -0.062(1) 0.037(4) iso C . . .
C5 1.00 -0.1423(8) 0.0705(8) -0.022(1) 0.037(5) iso C . . .
C2 1.00 -0.1130(9) 0.1945(9) 0.041(1) 0.043(5) iso C . . .
C6 1.00 -0.2272(9) 0.243(1) 0.020(1) 0.051(6) iso C . . .
C12 1.00 -0.3816(9) 0.3176(9) -0.068(1) 0.046(5) iso C . . .
C7 1.00 -0.2862(8) 0.2482(8) -0.015(1) 0.038(4) iso C . . .
N1 1.00 -0.0799(7) 0.0791(7) 0.0129(9) 0.029(3) iso N . . .
C8 1.00 -0.3330(8) 0.3074(8) -0.010(1) 0.038(5) iso C . . .
C9 1.00 -0.330(1) 0.3541(9) 0.054(1) 0.050(5) iso C . . .
C1 1.00 -0.065(1) 0.142(1) 0.038(1) 0.050(6) iso C . . .
C10 1.00 -0.3765(9) 0.4118(8) 0.057(1) 0.037(4) iso C . . .
O2 0.50 0. 0. 0.128(2) 0.040(8) iso O . . .
H2 1.00 -0.0982(9) 0.2383(9) 0.061(1) 0.06 iso H . C2 .
H4 1.00 -0.236(1) 0.1153(9) -0.042(1) 0.06 iso H . C4 .
H5 1.00 -0.1527(8) 0.0275(8) -0.048(1) 0.06 iso H . C5 .
H6 1.00 -0.2141(9) 0.283(1) 0.051(1) 0.06 iso H . C6 .
H7 1.00 -0.3004(8) 0.2096(8) -0.047(1) 0.06 iso H . C7 .
H9 1.00 -0.296(1) 0.3482(9) 0.095(1) 0.06 iso H . C9 .
H10 1.00 -0.3735(9) 0.4442(8) 0.100(1) 0.06 iso H . C10 .
H11 1.00 -0.4592(9) 0.3802(9) -0.103(1) 0.06 iso H . C11 .
H12 1.00 -0.3852(9) 0.2856(9) -0.112(1) 0.06 iso H . C12 .
H1W 1.00 -0.040(2) -0.003(9) -0.161(1) 0.06 iso H . O1 .
H2W 1.00 -0.022(7) 0.033(5) 0.1630(9) 0.06 iso H . O2 .
H1 1.00 -0.019(1) 0.149(1) 0.059(1) 0.06 iso H . C1 .
H13A 1.00 -0.1452(9) -0.055(1) -0.287(2) 0.06 iso H . C13 .
H13B 1.00 -0.2011(9) -0.006(1) -0.252(2) 0.06 iso H . C13 .
H13C 1.00 -0.1748(9) -0.068(1) -0.200(2) 0.06 iso H . C13 .
H7A 1.00 -0.1352(8) 0.0422(8) -0.194(1) 0.06 iso H . O7 .

loop_
_geom_bond_atom_site_label_1
_geom_bond_atom_site_label_2
_geom_bond_distance
_geom_bond_site_symmetry_1
_geom_bond_site_symmetry_2
Co1 O1 2.12(3) . .
Co1 N1 2.20(1) . .
Co1 N2 2.17(1) . 13_554
Cl1 O3 1.41(2) . .
Cl1 O4 1.37(2) . .
Cl1 O5 1.41(2) . .
Cl1 O6 1.38(2) . .
C13 O7 1.31(3) . .
N2 C11 1.39(3) . .
N2 C10 1.29(2) . .
C3 C4 1.40(2) . .
C3 C2 1.34(3) . .
C3 C6 1.45(2) . .
C4 C5 1.40(2) . .
C11 C12 1.39(2) . .
C5 N1 1.36(2) . .
C2 C1 1.39(3) . .
C6 C7 1.29(3) . .
C12 C8 1.37(3) . .
C7 C8 1.47(2) . .
N1 C1 1.33(2) . .
C8 C9 1.39(3) . .
C9 C10 1.44(2) . .
